data_7230303
loop_
_publ_author_name
'Wang, Yanliang'
'Guo, Xiangguang'
'Bi, Yanfeng'
'Su, Jia'
'Kong, Weichang'
'Sun, Xiaoqi'

_publ_section_title
;
 Enrichment of trace rare earth elements from the leaching liquor of
 ion-absorption minerals using a solid complex centrifugal separation
 process
;
_journal_issue 9
_journal_name_full 'Green Chemistry'
_journal_page_first 1998
_journal_paper_doi 10.1039/C7GC03674D
_journal_volume 20
_journal_year 2018
_chemical_formula_sum 'C36 H56 O6'
_chemical_formula_weight 584.80
_space_group_crystal_system monoclinic
_space_group_IT_number 14
_space_group_name_Hall '-P 2ybc'
_space_group_name_H-M_alt 'P 1 21/c 1'
_symmetry_space_group_name_Hall '-P 2ybc'
_symmetry_space_group_name_H-M 'P 1 21/c 1'
_atom_sites_solution_hydrogens geom
_audit_creation_method SHELXL-2016/6
_audit_update_record
;
2017-11-26 deposited with the CCDC.
2018-03-13 downloaded from the CCDC.
;
_cell_angle_alpha 90
_cell_angle_beta 94.1150(10)
_cell_angle_gamma 90
_cell_formula_units_Z 4
_cell_length_a 12.9802(6)
_cell_length_b 8.6558(4)
_cell_length_c 32.2944(13)
_cell_measurement_reflns_used 8441
_cell_measurement_temperature 296(2)
_cell_measurement_theta_max 23.4734
_cell_measurement_theta_min 2.6715
_cell_volume 3619.1(3)
_computing_cell_refinement 'SAINT V8.38A (Bruker AXS Inc., 2017)'
_computing_data_collection 'Bruker Instrument Service vV6.2.6'
_computing_data_reduction 'SAINT V8.38A (Bruker AXS Inc., 2017)'
_computing_structure_refinement 'SHELXL-2016/6 (Sheldrick, 2016)'
_computing_structure_solution 'SHELXT 2014/5 (Sheldrick, 2014)'
_diffrn_ambient_temperature 296(2)
_diffrn_measured_fraction_theta_full 0.996
_diffrn_measured_fraction_theta_max 0.996
_diffrn_measurement_device_type 'Bruker D8 QUEST'
_diffrn_measurement_method '\f & \w scans'
_diffrn_radiation_type MoK\a
_diffrn_radiation_wavelength 0.71073
_diffrn_reflns_av_R_equivalents 0.0534
_diffrn_reflns_av_unetI/netI 0.0366
_diffrn_reflns_Laue_measured_fraction_full 0.996
_diffrn_reflns_Laue_measured_fraction_max 0.996
_diffrn_reflns_limit_h_max 15
_diffrn_reflns_limit_h_min -15
_diffrn_reflns_limit_k_max 10
_diffrn_reflns_limit_k_min -10
_diffrn_reflns_limit_l_max 38
_diffrn_reflns_limit_l_min -38
_diffrn_reflns_number 38007
_diffrn_reflns_point_group_measured_fraction_full 0.996
_diffrn_reflns_point_group_measured_fraction_max 0.996
_diffrn_reflns_theta_full 25.047
_diffrn_reflns_theta_max 25.047
_diffrn_reflns_theta_min 2.671
_exptl_absorpt_coefficient_mu 0.071
_exptl_absorpt_correction_T_max 0.98
_exptl_absorpt_correction_T_min 0.98
_exptl_absorpt_correction_type multi-scan
_exptl_absorpt_process_details
;
SADABS-2016/2 - Bruker AXS area detector scaling and absorption correction
;
_exptl_crystal_colour colorless
_exptl_crystal_density_diffrn 1.073
_exptl_crystal_description block
_exptl_crystal_F_000 1280
_exptl_crystal_size_max 0.340
_exptl_crystal_size_mid 0.320
_exptl_crystal_size_min 0.320
_refine_diff_density_max 0.687
_refine_diff_density_min -0.419
_refine_diff_density_rms 0.038
_refine_ls_extinction_coef 0.019(3)
_refine_ls_extinction_expression Fc^*^=kFc[1+0.001xFc^2^\l^3^/sin(2\q)]^-1/4^
_refine_ls_extinction_method 'SHELXL-2016/6 (Sheldrick 2014'
_refine_ls_goodness_of_fit_ref 1.014
_refine_ls_hydrogen_treatment constr
_refine_ls_matrix_type full
_refine_ls_number_parameters 383
_refine_ls_number_reflns 6404
_refine_ls_number_restraints 3
_refine_ls_restrained_S_all 1.018
_refine_ls_R_factor_all 0.1159
_refine_ls_R_factor_gt 0.0761
_refine_ls_shift/su_max 0.000
_refine_ls_shift/su_mean 0.000
_refine_ls_structure_factor_coef Fsqd
_refine_ls_weighting_details 'w=1/[\s^2^(Fo^2^)+(0.1002P)^2^+2.4773P] where P=(Fo^2^+2Fc^2^)/3'
_refine_ls_weighting_scheme calc
_refine_ls_wR_factor_gt 0.1965
_refine_ls_wR_factor_ref 0.2222
_reflns_Friedel_coverage 0.000
_reflns_number_gt 4221
_reflns_number_total 6404
_reflns_threshold_expression 'I > 2\s(I)'
_cod_data_source_file c7gc03674d2.cif
_cod_data_source_block POBA
_cod_depositor_comments
;
The following automatic conversions were performed:

'_exptl_absorpt_correction_type' value 'Multi-Scan' changed to
'multi-scan' according to
/home/data/users/saulius/crontab/automatic-downloads/rss-feeds/RSC/lib/dictionaries/cif_core.dic
dictionary named 'cif_core.dic' version 2.4.2 from 2011-04-26.

Automatic conversion script
Id: cif_fix_values 4973 2017-02-22 13:04:09Z antanas 

 Adding full bibliography for 7230301--7230303.cif.
;
_cod_database_code 7230303
_shelx_shelxl_version_number 2016/6
_shelx_space_group_comment
;
The symmetry employed for this shelxl refinement is uniquely defined
by the following loop, which should always be used as a source of
symmetry information in preference to the above space-group names.
They are only intended as comments.
;
_shelx_estimated_absorpt_t_min 0.976
_shelx_estimated_absorpt_t_max 0.978

loop_
_space_group_symop_operation_xyz
'x, y, z'
'-x, y+1/2, -z+1/2'
'-x, -y, -z'
'x, -y-1/2, z-1/2'

loop_
_atom_site_label
_atom_site_type_symbol
_atom_site_fract_x
_atom_site_fract_y
_atom_site_fract_z
_atom_site_U_iso_or_equiv
_atom_site_adp_type
_atom_site_occupancy
_atom_site_site_symmetry_order
_atom_site_calc_flag
_atom_site_refinement_flags_posn
_atom_site_refinement_flags_adp
_atom_site_refinement_flags_occupancy
_atom_site_disorder_assembly
_atom_site_disorder_group
O1 O 1.13342(15) 0.3282(2) 0.25732(7) 0.0656(6) Uani 1 1 d . . . . .
O2 O 1.20913(17) 0.1183(3) 0.23437(8) 0.0842(8) Uani 1 1 d . . . . .
H2A H 1.2619 0.1648 0.2424 0.126 Uiso 1 1 calc R U . . .
O3 O 0.94451(14) 0.1917(2) 0.24637(5) 0.0539(5) Uani 1 1 d . . . . .
C1 C 1.1291(2) 0.2004(3) 0.24199(9) 0.0533(7) Uani 1 1 d . . . . .
C2 C 1.0296(2) 0.1215(3) 0.22803(9) 0.0517(7) Uani 1 1 d . . . . .
H2 H 1.0334 0.0117 0.2353 0.062 Uiso 1 1 calc R U . . .
C3 C 0.9299(2) 0.1559(3) 0.28711(8) 0.0485(7) Uani 1 1 d . . . . .
C4 C 1.0021(2) 0.0909(3) 0.31458(9) 0.0556(7) Uani 1 1 d . . . . .
H4 H 1.0679 0.0691 0.3065 0.067 Uiso 1 1 calc R U . . .
C5 C 0.9768(2) 0.0575(3) 0.35468(9) 0.0581(8) Uani 1 1 d . . . . .
H5 H 1.0271 0.0137 0.3730 0.070 Uiso 1 1 calc R U . . .
C6 C 0.8808(2) 0.0863(4) 0.36857(9) 0.0596(8) Uani 1 1 d . . . . .
C7 C 0.8101(2) 0.1558(5) 0.33990(9) 0.0716(10) Uani 1 1 d . . . . .
H7 H 0.7443 0.1786 0.3478 0.086 Uiso 1 1 calc R U . . .
C8 C 0.8340(2) 0.1918(4) 0.30029(9) 0.0652(9) Uani 1 1 d . . . . .
H8 H 0.7853 0.2407 0.2823 0.078 Uiso 1 1 calc R U . . .
C9 C 0.8499(3) 0.0355(4) 0.41128(10) 0.0710(9) Uani 1 1 d . . . . .
C10 C 0.7777(4) -0.1053(6) 0.40353(15) 0.1141(15) Uani 1 1 d . . . . .
H10A H 0.7179 -0.0750 0.3862 0.171 Uiso 1 1 calc R U . . .
H10B H 0.7566 -0.1429 0.4296 0.171 Uiso 1 1 calc R U . . .
H10C H 0.8138 -0.1855 0.3900 0.171 Uiso 1 1 calc R U . . .
C11 C 0.9412(3) -0.0209(7) 0.43910(12) 0.1146(17) Uani 1 1 d . . . . .
H11A H 0.9724 -0.1077 0.4263 0.172 Uiso 1 1 calc R U . . .
H11B H 0.9181 -0.0515 0.4655 0.172 Uiso 1 1 calc R U . . .
H11C H 0.9910 0.0607 0.4431 0.172 Uiso 1 1 calc R U . . .
C12 C 0.7870(3) 0.1593(5) 0.43253(11) 0.0870(12) Uani 1 1 d . . . . .
H12A H 0.7586 0.1092 0.4561 0.104 Uiso 1 1 calc R U . . .
H12B H 0.7288 0.1843 0.4132 0.104 Uiso 1 1 calc R U . . .
C13 C 0.8325(4) 0.3157(5) 0.44871(11) 0.0970(13) Uani 1 1 d . . . . .
C14 C 0.8916(5) 0.4013(6) 0.41714(14) 0.1295(19) Uani 1 1 d . . . . .
H14A H 0.9121 0.5008 0.4280 0.194 Uiso 1 1 calc R U . . .
H14B H 0.8484 0.4143 0.3920 0.194 Uiso 1 1 calc R U . . .
H14C H 0.9519 0.3431 0.4114 0.194 Uiso 1 1 calc R U . . .
C15 C 0.8986(5) 0.3018(7) 0.48933(14) 0.146(2) Uani 1 1 d . . . . .
H15A H 0.9637 0.2556 0.4842 0.218 Uiso 1 1 calc R U . . .
H15B H 0.8638 0.2385 0.5083 0.218 Uiso 1 1 calc R U . . .
H15C H 0.9102 0.4027 0.5011 0.218 Uiso 1 1 calc R U . . .
C16 C 0.7365(5) 0.4113(7) 0.45829(17) 0.154(2) Uani 1 1 d . . . . .
H16A H 0.7036 0.3643 0.4808 0.230 Uiso 1 1 calc R U . . .
H16B H 0.6889 0.4145 0.4341 0.230 Uiso 1 1 calc R U . . .
H16C H 0.7573 0.5146 0.4659 0.230 Uiso 1 1 calc R U . . .
C17 C 1.0123(3) 0.1399(4) 0.18102(10) 0.0717(9) Uani 1 1 d . . . . .
H17A H 1.0068 0.2491 0.1745 0.086 Uiso 1 1 calc R U . . .
H17B H 1.0722 0.1000 0.1682 0.086 Uiso 1 1 calc R U . . .
C18 C 0.9180(3) 0.0594(5) 0.16243(11) 0.0913(12) Uani 1 1 d . . . . .
H18A H 0.9244 -0.0497 0.1674 0.137 Uiso 1 1 calc R U . . .
H18B H 0.9110 0.0784 0.1331 0.137 Uiso 1 1 calc R U . . .
H18C H 0.8582 0.0978 0.1749 0.137 Uiso 1 1 calc R U . . .
O4 O 0.30457(15) 0.4864(2) 0.27662(8) 0.0724(7) Uani 1 1 d . . . . .
H4A H 0.2521 0.4363 0.2704 0.109 Uiso 1 1 calc R U . . .
O5 O 0.38060(15) 0.2800(2) 0.25209(7) 0.0646(6) Uani 1 1 d . . . . .
O6 O 0.56794(13) 0.4220(2) 0.25842(5) 0.0502(5) Uani 1 1 d . . . . .
C19 C 0.3848(2) 0.4085(3) 0.26706(8) 0.0471(7) Uani 1 1 d . . . . .
C20 C 0.4850(2) 0.4930(3) 0.27779(8) 0.0473(6) Uani 1 1 d . . . . .
H20 H 0.4783 0.6010 0.2689 0.057 Uiso 1 1 calc R U . . .
C21 C 0.5716(2) 0.4357(3) 0.21610(8) 0.0459(6) Uani 1 1 d . . . . .
C22 C 0.4995(2) 0.5100(3) 0.18995(8) 0.0516(7) Uani 1 1 d . . . . .
H22 H 0.4425 0.5573 0.2004 0.062 Uiso 1 1 calc R U . . .
C23 C 0.5130(2) 0.5134(4) 0.14772(9) 0.0584(8) Uani 1 1 d . . . . .
H23A H 0.4639 0.5638 0.1302 0.070 Uiso 1 1 calc R U . . .
C24 C 0.5961(3) 0.4454(4) 0.13047(9) 0.0600(8) Uani 1 1 d . . . . .
C25 C 0.6672(3) 0.3720(4) 0.15772(10) 0.0689(9) Uani 1 1 d . . . . .
H25 H 0.7243 0.3245 0.1474 0.083 Uiso 1 1 calc R U . . .
C26 C 0.6553(2) 0.3674(4) 0.19970(9) 0.0602(8) Uani 1 1 d . . . . .
H26 H 0.7045 0.3173 0.2172 0.072 Uiso 1 1 calc R U . . .
C27 C 0.6065(3) 0.4464(4) 0.08366(10) 0.0762(10) Uani 1 1 d . . . . .
C31 C 0.6835(4) 0.7326(5) 0.07384(13) 0.0967(13) Uani 1 1 d D . . . .
C28 C 0.5210(6) 0.3406(8) 0.06434(18) 0.1028(12) Uani 0.716(7) 1 d . . P A 1
H28A H 0.5287 0.2391 0.0761 0.154 Uiso 0.716(7) 1 calc R U P A 1
H28B H 0.4547 0.3817 0.0699 0.154 Uiso 0.716(7) 1 calc R U P A 1
H28C H 0.5263 0.3348 0.0349 0.154 Uiso 0.716(7) 1 calc R U P A 1
C29 C 0.7115(6) 0.3669(8) 0.07213(18) 0.1028(12) Uani 0.716(7) 1 d . . P A 1
H29A H 0.7171 0.2664 0.0847 0.154 Uiso 0.716(7) 1 calc R U P A 1
H29B H 0.7115 0.3569 0.0425 0.154 Uiso 0.716(7) 1 calc R U P A 1
H29C H 0.7689 0.4294 0.0823 0.154 Uiso 0.716(7) 1 calc R U P A 1
C30 C 0.5932(6) 0.6059(8) 0.06468(19) 0.1028(12) Uani 0.716(7) 1 d . . P A 1
H30A H 0.5298 0.6491 0.0739 0.123 Uiso 0.716(7) 1 calc R U P A 1
H30B H 0.5833 0.5931 0.0348 0.123 Uiso 0.716(7) 1 calc R U P A 1
C32 C 0.7666(5) 0.7139(8) 0.0426(2) 0.1028(12) Uani 0.716(7) 1 d . . P A 1
H32A H 0.7340 0.7040 0.0151 0.154 Uiso 0.716(7) 1 calc R U P A 1
H32B H 0.8108 0.8029 0.0439 0.154 Uiso 0.716(7) 1 calc R U P A 1
H32C H 0.8068 0.6231 0.0494 0.154 Uiso 0.716(7) 1 calc R U P A 1
C33 C 0.7204(6) 0.7483(10) 0.11555(19) 0.1028(12) Uani 0.716(7) 1 d . . P A 1
H33A H 0.6631 0.7593 0.1325 0.154 Uiso 0.716(7) 1 calc R U P A 1
H33B H 0.7597 0.6583 0.1241 0.154 Uiso 0.716(7) 1 calc R U P A 1
H33C H 0.7637 0.8381 0.1186 0.154 Uiso 0.716(7) 1 calc R U P A 1
C34 C 0.6205(6) 0.8785(8) 0.0621(2) 0.1028(12) Uani 0.716(7) 1 d . . P A 1
H34A H 0.5939 0.8716 0.0336 0.154 Uiso 0.716(7) 1 calc R U P A 1
H34B H 0.5641 0.8872 0.0796 0.154 Uiso 0.716(7) 1 calc R U P A 1
H34C H 0.6640 0.9678 0.0657 0.154 Uiso 0.716(7) 1 calc R U P A 1
C28' C 0.4899(19) 0.492(3) 0.0596(5) 0.161(5) Uani 0.284(7) 1 d . . P A 2
H28D H 0.4679 0.5908 0.0693 0.241 Uiso 0.284(7) 1 calc R U P A 2
H28E H 0.4956 0.4965 0.0301 0.241 Uiso 0.284(7) 1 calc R U P A 2
H28F H 0.4402 0.4148 0.0657 0.241 Uiso 0.284(7) 1 calc R U P A 2
C29' C 0.631(2) 0.303(3) 0.0677(5) 0.161(5) Uani 0.284(7) 1 d . . P A 2
H29D H 0.5856 0.2261 0.0774 0.241 Uiso 0.284(7) 1 calc R U P A 2
H29E H 0.6238 0.3068 0.0379 0.241 Uiso 0.284(7) 1 calc R U P A 2
H29F H 0.7012 0.2774 0.0766 0.241 Uiso 0.284(7) 1 calc R U P A 2
C30' C 0.676(2) 0.567(3) 0.0690(5) 0.161(5) Uani 0.284(7) 1 d . . P A 2
H30C H 0.7440 0.5305 0.0785 0.193 Uiso 0.284(7) 1 calc R U P A 2
H30D H 0.6711 0.5526 0.0391 0.193 Uiso 0.284(7) 1 calc R U P A 2
C32' C 0.8001(18) 0.776(3) 0.0630(5) 0.161(5) Uani 0.284(7) 1 d D . P A 2
H32D H 0.8102 0.8858 0.0657 0.241 Uiso 0.284(7) 1 calc R U P A 2
H32E H 0.8487 0.7236 0.0819 0.241 Uiso 0.284(7) 1 calc R U P A 2
H32F H 0.8106 0.7453 0.0351 0.241 Uiso 0.284(7) 1 calc R U P A 2
C33' C 0.703(2) 0.761(3) 0.1272(4) 0.161(5) Uani 0.284(7) 1 d D . P A 2
H33D H 0.7093 0.8694 0.1330 0.241 Uiso 0.284(7) 1 calc R U P A 2
H33E H 0.6459 0.7193 0.1407 0.241 Uiso 0.284(7) 1 calc R U P A 2
H33F H 0.7656 0.7093 0.1374 0.241 Uiso 0.284(7) 1 calc R U P A 2
C34' C 0.630(2) 0.851(3) 0.0421(5) 0.161(5) Uani 0.284(7) 1 d D . P A 2
H34D H 0.6454 0.9547 0.0513 0.241 Uiso 0.284(7) 1 calc R U P A 2
H34E H 0.6557 0.8359 0.0152 0.241 Uiso 0.284(7) 1 calc R U P A 2
H34F H 0.5567 0.8355 0.0403 0.241 Uiso 0.284(7) 1 calc R U P A 2
C35 C 0.5106(3) 0.4861(4) 0.32445(9) 0.0653(8) Uani 1 1 d . . . . .
H35A H 0.4520 0.5250 0.3383 0.078 Uiso 1 1 calc R U . . .
H35B H 0.5208 0.3790 0.3326 0.078 Uiso 1 1 calc R U . . .
C36 C 0.6045(3) 0.5763(5) 0.33911(11) 0.0880(11) Uani 1 1 d . . . . .
H36A H 0.6637 0.5352 0.3267 0.132 Uiso 1 1 calc R U . . .
H36B H 0.6148 0.5690 0.3688 0.132 Uiso 1 1 calc R U . . .
H36C H 0.5953 0.6827 0.3312 0.132 Uiso 1 1 calc R U . . .

loop_
_atom_site_aniso_label
_atom_site_aniso_U_11
_atom_site_aniso_U_22
_atom_site_aniso_U_33
_atom_site_aniso_U_23
_atom_site_aniso_U_13
_atom_site_aniso_U_12
O1 0.0558(12) 0.0472(12) 0.0953(16) -0.0156(11) 0.0151(11) -0.0029(10)
O2 0.0518(13) 0.0592(13) 0.143(2) -0.0325(14) 0.0153(13) 0.0012(11)
O3 0.0530(11) 0.0580(12) 0.0508(11) 0.0043(9) 0.0051(9) 0.0032(9)
C1 0.0545(17) 0.0429(16) 0.0640(18) -0.0023(13) 0.0145(14) -0.0007(13)
C2 0.0523(17) 0.0450(15) 0.0589(17) -0.0049(13) 0.0111(13) -0.0017(13)
C3 0.0468(15) 0.0503(15) 0.0479(16) 0.0003(12) 0.0000(12) -0.0039(13)
C4 0.0455(16) 0.0608(18) 0.0607(18) 0.0086(14) 0.0041(13) 0.0031(14)
C5 0.0513(17) 0.0577(18) 0.0635(18) 0.0098(14) -0.0077(14) 0.0054(14)
C6 0.0561(18) 0.0683(19) 0.0536(17) 0.0028(15) -0.0010(14) -0.0008(15)
C7 0.0474(17) 0.112(3) 0.0555(19) 0.0038(18) 0.0037(14) 0.0111(18)
C8 0.0486(17) 0.096(2) 0.0499(17) 0.0039(16) -0.0049(13) 0.0123(16)
C9 0.069(2) 0.086(2) 0.0588(19) 0.0161(17) 0.0087(16) 0.0001(19)
C10 0.133(4) 0.106(3) 0.106(3) 0.022(3) 0.027(3) -0.025(3)
C11 0.112(3) 0.157(4) 0.074(3) 0.047(3) 0.006(2) 0.029(3)
C12 0.089(3) 0.116(3) 0.058(2) 0.020(2) 0.0174(18) 0.005(2)
C13 0.143(4) 0.095(3) 0.055(2) 0.006(2) 0.018(2) 0.006(3)
C14 0.202(6) 0.097(3) 0.095(3) 0.001(3) 0.042(3) -0.031(4)
C15 0.176(5) 0.173(5) 0.084(3) -0.001(3) -0.014(3) -0.028(5)
C16 0.207(6) 0.151(5) 0.107(4) -0.012(4) 0.041(4) 0.048(5)
C17 0.084(2) 0.068(2) 0.065(2) -0.0077(16) 0.0163(17) -0.0087(18)
C18 0.095(3) 0.107(3) 0.071(2) -0.003(2) -0.005(2) -0.010(2)
O4 0.0518(12) 0.0521(12) 0.1146(18) -0.0255(12) 0.0154(12) -0.0028(10)
O5 0.0567(12) 0.0434(12) 0.0952(16) -0.0159(11) 0.0158(11) -0.0036(9)
O6 0.0477(11) 0.0585(12) 0.0448(10) 0.0087(9) 0.0056(8) 0.0014(9)
C19 0.0517(16) 0.0404(15) 0.0505(16) 0.0034(12) 0.0120(12) 0.0004(12)
C20 0.0512(15) 0.0444(14) 0.0471(15) 0.0031(12) 0.0101(12) -0.0032(12)
C21 0.0499(15) 0.0444(14) 0.0435(15) 0.0051(12) 0.0041(12) -0.0056(13)
C22 0.0472(15) 0.0583(17) 0.0494(16) 0.0044(13) 0.0037(12) 0.0019(13)
C23 0.0622(18) 0.0631(18) 0.0484(17) 0.0065(14) -0.0052(14) 0.0008(15)
C24 0.077(2) 0.0548(17) 0.0493(16) -0.0055(14) 0.0107(15) -0.0060(16)
C25 0.077(2) 0.071(2) 0.0607(19) 0.0058(16) 0.0201(16) 0.0173(18)
C26 0.0595(18) 0.0641(19) 0.0570(18) 0.0126(14) 0.0049(14) 0.0131(15)
C27 0.105(3) 0.078(2) 0.0462(17) -0.0103(17) 0.0115(18) -0.011(2)
C31 0.126(4) 0.077(3) 0.094(3) 0.009(2) 0.049(3) -0.006(2)
C28 0.129(2) 0.105(2) 0.0772(17) -0.0049(14) 0.0305(16) -0.0094(17)
C29 0.129(2) 0.105(2) 0.0772(17) -0.0049(14) 0.0305(16) -0.0094(17)
C30 0.129(2) 0.105(2) 0.0772(17) -0.0049(14) 0.0305(16) -0.0094(17)
C32 0.129(2) 0.105(2) 0.0772(17) -0.0049(14) 0.0305(16) -0.0094(17)
C33 0.129(2) 0.105(2) 0.0772(17) -0.0049(14) 0.0305(16) -0.0094(17)
C34 0.129(2) 0.105(2) 0.0772(17) -0.0049(14) 0.0305(16) -0.0094(17)
C28' 0.259(12) 0.173(9) 0.056(4) -0.033(5) 0.058(6) -0.049(8)
C29' 0.259(12) 0.173(9) 0.056(4) -0.033(5) 0.058(6) -0.049(8)
C30' 0.259(12) 0.173(9) 0.056(4) -0.033(5) 0.058(6) -0.049(8)
C32' 0.259(12) 0.173(9) 0.056(4) -0.033(5) 0.058(6) -0.049(8)
C33' 0.259(12) 0.173(9) 0.056(4) -0.033(5) 0.058(6) -0.049(8)
C34' 0.259(12) 0.173(9) 0.056(4) -0.033(5) 0.058(6) -0.049(8)
C35 0.077(2) 0.068(2) 0.0509(17) 0.0026(15) 0.0074(15) -0.0042(17)
C36 0.100(3) 0.099(3) 0.062(2) 0.0011(19) -0.0134(19) -0.017(2)

loop_
_atom_type_symbol
_atom_type_description
_atom_type_scat_dispersion_real
_atom_type_scat_dispersion_imag
_atom_type_scat_source
C C 0.0033 0.0016 'International Tables Vol C Tables 4.2.6.8 and 6.1.1.4'
H H 0.0000 0.0000 'International Tables Vol C Tables 4.2.6.8 and 6.1.1.4'
O O 0.0106 0.0060 'International Tables Vol C Tables 4.2.6.8 and 6.1.1.4'

loop_
_geom_angle_atom_site_label_1
_geom_angle_atom_site_label_2
_geom_angle_atom_site_label_3
_geom_angle
C1 O2 H2A 109.5
C3 O3 C2 117.7(2)
O1 C1 O2 124.3(3)
O1 C1 C2 123.5(3)
O2 C1 C2 112.2(2)
O3 C2 C1 110.9(2)
O3 C2 C17 107.8(2)
C1 C2 C17 108.2(2)
O3 C2 H2 109.9
C1 C2 H2 109.9
C17 C2 H2 109.9
C4 C3 O3 125.3(3)
C4 C3 C8 119.0(3)
O3 C3 C8 115.7(2)
C3 C4 C5 119.6(3)
C3 C4 H4 120.2
C5 C4 H4 120.2
C6 C5 C4 123.1(3)
C6 C5 H5 118.4
C4 C5 H5 118.4
C5 C6 C7 115.5(3)
C5 C6 C9 123.0(3)
C7 C6 C9 121.4(3)
C8 C7 C6 122.3(3)
C8 C7 H7 118.8
C6 C7 H7 118.8
C7 C8 C3 120.4(3)
C7 C8 H8 119.8
C3 C8 H8 119.8
C11 C9 C6 112.5(3)
C11 C9 C12 112.2(3)
C6 C9 C12 112.6(3)
C11 C9 C10 106.3(4)
C6 C9 C10 106.0(3)
C12 C9 C10 106.6(3)
C9 C10 H10A 109.5
C9 C10 H10B 109.5
H10A C10 H10B 109.5
C9 C10 H10C 109.5
H10A C10 H10C 109.5
H10B C10 H10C 109.5
C9 C11 H11A 109.5
C9 C11 H11B 109.5
H11A C11 H11B 109.5
C9 C11 H11C 109.5
H11A C11 H11C 109.5
H11B C11 H11C 109.5
C9 C12 C13 123.8(3)
C9 C12 H12A 106.4
C13 C12 H12A 106.4
C9 C12 H12B 106.4
C13 C12 H12B 106.4
H12A C12 H12B 106.5
C14 C13 C15 109.8(4)
C14 C13 C16 109.1(4)
C15 C13 C16 106.4(4)
C14 C13 C12 113.5(3)
C15 C13 C12 113.5(4)
C16 C13 C12 104.0(4)
C13 C14 H14A 109.5
C13 C14 H14B 109.5
H14A C14 H14B 109.5
C13 C14 H14C 109.5
H14A C14 H14C 109.5
H14B C14 H14C 109.5
C13 C15 H15A 109.5
C13 C15 H15B 109.5
H15A C15 H15B 109.5
C13 C15 H15C 109.5
H15A C15 H15C 109.5
H15B C15 H15C 109.5
C13 C16 H16A 109.5
C13 C16 H16B 109.5
H16A C16 H16B 109.5
C13 C16 H16C 109.5
H16A C16 H16C 109.5
H16B C16 H16C 109.5
C18 C17 C2 114.1(3)
C18 C17 H17A 108.7
C2 C17 H17A 108.7
C18 C17 H17B 108.7
C2 C17 H17B 108.7
H17A C17 H17B 107.6
C17 C18 H18A 109.5
C17 C18 H18B 109.5
H18A C18 H18B 109.5
C17 C18 H18C 109.5
H18A C18 H18C 109.5
H18B C18 H18C 109.5
C19 O4 H4A 109.5
C21 O6 C20 118.7(2)
O5 C19 O4 123.9(3)
O5 C19 C20 123.3(2)
O4 C19 C20 112.7(2)
O6 C20 C19 110.8(2)
O6 C20 C35 107.5(2)
C19 C20 C35 109.4(2)
O6 C20 H20 109.7
C19 C20 H20 109.7
C35 C20 H20 109.7
C22 C21 C26 119.1(2)
C22 C21 O6 125.4(2)
C26 C21 O6 115.5(2)
C21 C22 C23 119.0(3)
C21 C22 H22 120.5
C23 C22 H22 120.5
C24 C23 C22 123.0(3)
C24 C23 H23A 118.5
C22 C23 H23A 118.5
C23 C24 C25 116.3(3)
C23 C24 C27 121.6(3)
C25 C24 C27 122.0(3)
C26 C25 C24 121.5(3)
C26 C25 H25 119.2
C24 C25 H25 119.2
C21 C26 C25 121.0(3)
C21 C26 H26 119.5
C25 C26 H26 119.5
C29' C27 C30' 110.5(13)
C29' C27 C24 113.7(8)
C30' C27 C24 114.8(7)
C30 C27 C24 113.0(3)
C30 C27 C28 108.7(4)
C24 C27 C28 106.7(3)
C30 C27 C29 111.9(4)
C24 C27 C29 111.5(3)
C28 C27 C29 104.6(4)
C29' C27 C28' 105.0(13)
C30' C27 C28' 103.4(14)
C24 C27 C28' 108.4(6)
C33 C31 C32 115.6(5)
C33 C31 C34 107.2(5)
C32 C31 C34 108.1(4)
C30' C31 C34' 123.5(13)
C33 C31 C30 115.8(5)
C32 C31 C30 110.0(4)
C34 C31 C30 98.4(5)
C30' C31 C32' 105.5(14)
C34' C31 C32' 94.7(12)
C30' C31 C33' 104.5(12)
C34' C31 C33' 125.4(12)
C32' C31 C33' 96.1(11)
C27 C28 H28A 109.5
C27 C28 H28B 109.5
H28A C28 H28B 109.5
C27 C28 H28C 109.5
H28A C28 H28C 109.5
H28B C28 H28C 109.5
C27 C29 H29A 109.5
C27 C29 H29B 109.5
H29A C29 H29B 109.5
C27 C29 H29C 109.5
H29A C29 H29C 109.5
H29B C29 H29C 109.5
C27 C30 C31 118.9(5)
C27 C30 H30A 107.6
C31 C30 H30A 107.6
C27 C30 H30B 107.6
C31 C30 H30B 107.6
H30A C30 H30B 107.0
C31 C32 H32A 109.5
C31 C32 H32B 109.5
H32A C32 H32B 109.5
C31 C32 H32C 109.5
H32A C32 H32C 109.5
H32B C32 H32C 109.5
C31 C33 H33A 109.5
C31 C33 H33B 109.5
H33A C33 H33B 109.5
C31 C33 H33C 109.5
H33A C33 H33C 109.5
H33B C33 H33C 109.5
C31 C34 H34A 109.5
C31 C34 H34B 109.5
H34A C34 H34B 109.5
C31 C34 H34C 109.5
H34A C34 H34C 109.5
H34B C34 H34C 109.5
C27 C28' H28D 109.5
C27 C28' H28E 109.5
H28D C28' H28E 109.5
C27 C28' H28F 109.5
H28D C28' H28F 109.5
H28E C28' H28F 109.5
C27 C29' H29D 109.5
C27 C29' H29E 109.5
H29D C29' H29E 109.5
C27 C29' H29F 109.5
H29D C29' H29F 109.5
H29E C29' H29F 109.5
C31 C30' C27 134.9(18)
C31 C30' H30C 103.5
C27 C30' H30C 103.5
C31 C30' H30D 103.5
C27 C30' H30D 103.5
H30C C30' H30D 105.3
C31 C32' H32D 109.5
C31 C32' H32E 109.5
H32D C32' H32E 109.5
C31 C32' H32F 109.5
H32D C32' H32F 109.5
H32E C32' H32F 109.5
C31 C33' H33D 109.5
C31 C33' H33E 109.5
H33D C33' H33E 109.5
C31 C33' H33F 109.5
H33D C33' H33F 109.5
H33E C33' H33F 109.5
C31 C34' H34D 109.5
C31 C34' H34E 109.5
H34D C34' H34E 109.5
C31 C34' H34F 109.5
H34D C34' H34F 109.5
H34E C34' H34F 109.5
C36 C35 C20 114.1(3)
C36 C35 H35A 108.7
C20 C35 H35A 108.7
C36 C35 H35B 108.7
C20 C35 H35B 108.7
H35A C35 H35B 107.6
C35 C36 H36A 109.5
C35 C36 H36B 109.5
H36A C36 H36B 109.5
C35 C36 H36C 109.5
H36A C36 H36C 109.5
H36B C36 H36C 109.5

loop_
_geom_bond_atom_site_label_1
_geom_bond_atom_site_label_2
_geom_bond_distance
O1 C1 1.212(3)
O2 C1 1.297(3)
O2 H2A 0.8200
O3 C3 1.378(3)
O3 C2 1.425(3)
C1 C2 1.502(4)
C2 C17 1.527(4)
C2 H2 0.9800
C3 C4 1.365(4)
C3 C8 1.379(4)
C4 C5 1.389(4)
C4 H4 0.9300
C5 C6 1.378(4)
C5 H5 0.9300
C6 C7 1.392(4)
C6 C9 1.528(4)
C7 C8 1.374(4)
C7 H7 0.9300
C8 H8 0.9300
C9 C11 1.516(5)
C9 C12 1.538(5)
C9 C10 1.547(6)
C10 H10A 0.9600
C10 H10B 0.9600
C10 H10C 0.9600
C11 H11A 0.9600
C11 H11B 0.9600
C11 H11C 0.9600
C12 C13 1.553(6)
C12 H12A 0.9700
C12 H12B 0.9700
C13 C14 1.513(6)
C13 C15 1.520(6)
C13 C16 1.546(7)
C14 H14A 0.9600
C14 H14B 0.9600
C14 H14C 0.9600
C15 H15A 0.9600
C15 H15B 0.9600
C15 H15C 0.9600
C16 H16A 0.9600
C16 H16B 0.9600
C16 H16C 0.9600
C17 C18 1.495(5)
C17 H17A 0.9700
C17 H17B 0.9700
C18 H18A 0.9600
C18 H18B 0.9600
C18 H18C 0.9600
O4 C19 1.297(3)
O4 H4A 0.8200
O5 C19 1.212(3)
O6 C21 1.376(3)
O6 C20 1.423(3)
C19 C20 1.511(4)
C20 C35 1.521(4)
C20 H20 0.9800
C21 C22 1.374(4)
C21 C26 1.375(4)
C22 C23 1.388(4)
C22 H22 0.9300
C23 C24 1.380(4)
C23 H23A 0.9300
C24 C25 1.383(4)
C24 C27 1.527(4)
C25 C26 1.376(4)
C25 H25 0.9300
C26 H26 0.9300
C27 C29' 1.39(2)
C27 C30' 1.48(2)
C27 C30 1.515(8)
C27 C28 1.536(8)
C27 C29 1.595(7)
C27 C28' 1.70(3)
C31 C33 1.404(8)
C31 C30' 1.44(2)
C31 C32 1.536(7)
C31 C34 1.538(8)
C31 C34' 1.58(2)
C31 C30 1.617(8)
C31 C32' 1.62(2)
C31 C33' 1.742(13)
C28 H28A 0.9600
C28 H28B 0.9600
C28 H28C 0.9600
C29 H29A 0.9600
C29 H29B 0.9600
C29 H29C 0.9600
C30 H30A 0.9700
C30 H30B 0.9700
C32 H32A 0.9600
C32 H32B 0.9600
C32 H32C 0.9600
C33 H33A 0.9600
C33 H33B 0.9600
C33 H33C 0.9600
C34 H34A 0.9600
C34 H34B 0.9600
C34 H34C 0.9600
C28' H28D 0.9600
C28' H28E 0.9600
C28' H28F 0.9600
C29' H29D 0.9600
C29' H29E 0.9600
C29' H29F 0.9600
C30' H30C 0.9700
C30' H30D 0.9700
C32' H32D 0.9600
C32' H32E 0.9600
C32' H32F 0.9600
C33' H33D 0.9600
C33' H33E 0.9600
C33' H33F 0.9600
C34' H34D 0.9600
C34' H34E 0.9600
C34' H34F 0.9600
C35 C36 1.495(5)
C35 H35A 0.9700
C35 H35B 0.9700
C36 H36A 0.9600
C36 H36B 0.9600
C36 H36C 0.9600
